data_7013121
loop_
_publ_author_name
'Depree, Craig V.'
'Beckmann, Udo'
'Heslop, Katie'
'Brooker, Sally'

_publ_section_title
;
 Monomeric, trimeric and polymeric assemblies of dicopper(ii) complexes
 of a triazolate-containing Schiff-base macrocycleElectronic
 supplementary information (ESI) available: Geometric data for
 complexes 1?6. See http://www.rsc.org/suppdata/dt/b3/b304658c/
;
_journal_issue 15
_journal_name_full 'Dalton Transactions'
_journal_page_first 3071
_journal_paper_doi 10.1039/b304658c
_journal_year 2003
_chemical_formula_moiety 'C22 H30 Cu2 N12, C2 H3 N, 2(Cl O4)'
_chemical_formula_sum 'C24 H33 Cl2 Cu2 N13 O8'
_chemical_formula_weight 829.61
_chemical_name_systematic
; 
? 
;
_space_group_IT_number 14
_symmetry_cell_setting monoclinic
_symmetry_space_group_name_Hall '-P 2ybc'
_symmetry_space_group_name_H-M 'P 1 21/c 1'
_atom_sites_solution_hydrogens geom
_atom_sites_solution_primary direct
_atom_sites_solution_secondary difmap
_audit_creation_method SHELXL-97
_cell_angle_alpha 90.00
_cell_angle_beta 92.812(3)
_cell_angle_gamma 90.00
_cell_formula_units_Z 4
_cell_length_a 17.905(4)
_cell_length_b 12.063(2)
_cell_length_c 15.845(3)
_cell_measurement_temperature 168(2)
_cell_volume 3418.2(12)
_computing_cell_refinement 'Bruker XSCANS'
_computing_data_collection 'Bruker XSCANS'
_computing_data_reduction 'Bruker SHELXTL'
_computing_molecular_graphics 'Bruker SHELXTL'
_computing_publication_material 'Bruker SHELXTL'
_computing_structure_refinement 'SHELXL-97 (Sheldrick, 1997)'
_computing_structure_solution 'SHELXS-97 (Sheldrick, 1990)'
_diffrn_ambient_temperature 168(2)
_diffrn_measured_fraction_theta_full 0.937
_diffrn_measured_fraction_theta_max 0.937
_diffrn_measurement_device_type 'Bruker P4'
_diffrn_measurement_method '\w scans'
_diffrn_radiation_monochromator graphite
_diffrn_radiation_source 'fine-focus sealed tube'
_diffrn_radiation_type MoK\a
_diffrn_radiation_wavelength 0.71073
_diffrn_reflns_av_R_equivalents 0.0335
_diffrn_reflns_av_sigmaI/netI 0.0271
_diffrn_reflns_limit_h_max 23
_diffrn_reflns_limit_h_min -22
_diffrn_reflns_limit_k_max 15
_diffrn_reflns_limit_k_min -5
_diffrn_reflns_limit_l_max 20
_diffrn_reflns_limit_l_min -20
_diffrn_reflns_number 26314
_diffrn_reflns_theta_full 27.51
_diffrn_reflns_theta_max 27.51
_diffrn_reflns_theta_min 2.04
_exptl_absorpt_coefficient_mu 1.466
_exptl_absorpt_correction_T_max 1.0
_exptl_absorpt_correction_T_min 0.881936
_exptl_absorpt_correction_type multi-scan
_exptl_absorpt_process_details SADABS
_exptl_crystal_colour dk_green
_exptl_crystal_density_diffrn 1.612
_exptl_crystal_density_method 'not measured'
_exptl_crystal_description plate
_exptl_crystal_F_000 1696
_exptl_crystal_size_max 0.25
_exptl_crystal_size_mid 0.24
_exptl_crystal_size_min 0.14
_refine_diff_density_max 0.672
_refine_diff_density_min -0.694
_refine_diff_density_rms 0.081
_refine_ls_extinction_method none
_refine_ls_goodness_of_fit_ref 1.024
_refine_ls_hydrogen_treatment mixed
_refine_ls_matrix_type full
_refine_ls_number_parameters 449
_refine_ls_number_reflns 7367
_refine_ls_number_restraints 0
_refine_ls_restrained_S_all 1.024
_refine_ls_R_factor_all 0.0487
_refine_ls_R_factor_gt 0.0389
_refine_ls_shift/su_max 0.001
_refine_ls_shift/su_mean 0.000
_refine_ls_structure_factor_coef Fsqd
_refine_ls_weighting_details 'calc w=1/[\s^2^(Fo^2^)+(0.0443P)^2^+5.8156P] where P=(Fo^2^+2Fc^2^)/3'
_refine_ls_weighting_scheme calc
_refine_ls_wR_factor_gt 0.0948
_refine_ls_wR_factor_ref 0.0991
_reflns_number_gt 6231
_reflns_number_total 7367
_reflns_threshold_expression >2sigma(I)
_cod_data_source_file b304658c.txt
_cod_data_source_block cutz
_cod_depositor_comments
;
The following automatic conversions were performed:
'_symmetry_cell_setting' value 'Monoclinic' changed to 'monoclinic'
according to '/home/saulius/struct/CIF-dictionaries/cif_core.dic'
dictionary named 'cif_core.dic' version 2.4.1 from
2010-06-29.

'_exptl_absorpt_correction_type' value 'multiscan' changed to
'multi-scan' according to
'/home/saulius/struct/CIF-dictionaries/cif_core.dic' dictionary named
'cif_core.dic' version 2.4.1 from 2010-06-29.

Automatic conversion script
Id: cif_fix_enum 1527 2010-12-29 10:47:43Z saulius 
;
_cod_original_cell_volume 3418.2(11)
_cod_original_sg_symbol_H-M P2(1)/c
_cod_database_code 7013121

loop_
_symmetry_equiv_pos_as_xyz
'x, y, z'
'-x, y+1/2, -z+1/2'
'-x, -y, -z'
'x, -y-1/2, z-1/2'

loop_
_atom_site_label
_atom_site_type_symbol
_atom_site_fract_x
_atom_site_fract_y
_atom_site_fract_z
_atom_site_U_iso_or_equiv
_atom_site_adp_type
_atom_site_occupancy
_atom_site_symmetry_multiplicity
_atom_site_calc_flag
_atom_site_refinement_flags
_atom_site_disorder_assembly
_atom_site_disorder_group
Cu1 Cu 0.266217(18) 0.71337(2) 0.17410(2) 0.01963(9) Uani 1 1 d . . .
Cu2 Cu 0.265732(18) 0.42539(2) 0.040677(19) 0.01869(9) Uani 1 1 d . . .
N1 N 0.31158(12) 0.56688(17) 0.19474(14) 0.0203(4) Uani 1 1 d . . .
N2 N 0.31061(12) 0.47184(18) 0.15056(14) 0.0202(4) Uani 1 1 d . . .
N3 N 0.31788(13) 0.42690(18) 0.28853(14) 0.0227(5) Uani 1 1 d . . .
N4 N 0.27754(13) 0.71649(18) 0.30017(14) 0.0210(5) Uani 1 1 d . . .
N5 N 0.17941(13) 0.82038(18) 0.16836(15) 0.0242(5) Uani 1 1 d . . .
N6 N 0.21599(12) 0.66612(17) 0.06657(13) 0.0196(4) Uani 1 1 d . . .
N7 N 0.21515(12) 0.56936(17) 0.02389(13) 0.0189(4) Uani 1 1 d . . .
N8 N 0.10091(13) 0.64592(19) 0.00356(14) 0.0242(5) Uani 1 1 d . . .
N9 N 0.17998(13) 0.37839(19) -0.03730(14) 0.0223(5) Uani 1 1 d . . .
N10 N 0.27777(13) 0.27646(18) 0.09588(14) 0.0226(5) Uani 1 1 d . . .
C3 C 0.31341(15) 0.3904(2) 0.20797(17) 0.0213(5) Uani 1 1 d . . .
C5 C 0.31516(15) 0.5376(2) 0.27636(16) 0.0208(5) Uani 1 1 d . . .
C6 C 0.30311(15) 0.6276(2) 0.33712(16) 0.0226(5) Uani 1 1 d . . .
C7 C 0.31635(18) 0.6102(3) 0.43032(17) 0.0296(6) Uani 1 1 d . . .
H7A H 0.2682 0.6064 0.4571 0.044 Uiso 1 1 calc R . .
H7B H 0.3457 0.6722 0.4544 0.044 Uiso 1 1 calc R . .
H7C H 0.3438 0.5408 0.4404 0.044 Uiso 1 1 calc R . .
C8 C 0.25724(18) 0.8146(2) 0.35040(18) 0.0294(6) Uani 1 1 d . . .
H8B H 0.2991 0.8333 0.3910 0.035 Uiso 1 1 calc R . .
H8A H 0.2130 0.7970 0.3831 0.035 Uiso 1 1 calc R . .
C9 C 0.23978(18) 0.9137(2) 0.29322(19) 0.0295(6) Uani 1 1 d . . .
H9A H 0.2347 0.9800 0.3294 0.035 Uiso 1 1 calc R . .
H9B H 0.2832 0.9264 0.2581 0.035 Uiso 1 1 calc R . .
C10 C 0.16998(18) 0.9051(2) 0.2347(2) 0.0324(7) Uani 1 1 d . . .
H10B H 0.1266 0.8852 0.2681 0.039 Uiso 1 1 calc R . .
H10A H 0.1596 0.9779 0.2078 0.039 Uiso 1 1 calc R . .
C11 C 0.05661(17) 0.8653(3) 0.0953(2) 0.0326(7) Uani 1 1 d . . .
H11A H 0.0240 0.8473 0.1413 0.049 Uiso 1 1 calc R . .
H11B H 0.0322 0.8434 0.0412 0.049 Uiso 1 1 calc R . .
H11C H 0.0663 0.9453 0.0951 0.049 Uiso 1 1 calc R . .
C12 C 0.12890(16) 0.8043(2) 0.10827(18) 0.0246(6) Uani 1 1 d . . .
C13 C 0.14732(16) 0.7086(2) 0.05388(17) 0.0224(5) Uani 1 1 d . . .
C15 C 0.14605(15) 0.5595(2) -0.01209(16) 0.0211(5) Uani 1 1 d . . .
C16 C 0.12843(15) 0.4513(2) -0.05158(16) 0.0228(5) Uani 1 1 d . . .
C17 C 0.05470(17) 0.4328(3) -0.0981(2) 0.0324(7) Uani 1 1 d . . .
H17A H 0.0626 0.3939 -0.1513 0.049 Uiso 1 1 calc R . .
H17B H 0.0307 0.5044 -0.1103 0.049 Uiso 1 1 calc R . .
H17C H 0.0225 0.3879 -0.0633 0.049 Uiso 1 1 calc R . .
C18 C 0.16968(18) 0.2618(2) -0.06374(19) 0.0292(6) Uani 1 1 d . . .
H18B H 0.1581 0.2589 -0.1254 0.035 Uiso 1 1 calc R . .
H18A H 0.1268 0.2297 -0.0351 0.035 Uiso 1 1 calc R . .
C19 C 0.23963(18) 0.1929(2) -0.04223(19) 0.0315(7) Uani 1 1 d . . .
H19B H 0.2338 0.1201 -0.0707 0.038 Uiso 1 1 calc R . .
H19A H 0.2830 0.2305 -0.0661 0.038 Uiso 1 1 calc R . .
C20 C 0.25734(18) 0.1729(2) 0.05129(19) 0.0297(6) Uani 1 1 d . . .
H20B H 0.2132 0.1397 0.0769 0.036 Uiso 1 1 calc R . .
H20A H 0.2992 0.1195 0.0581 0.036 Uiso 1 1 calc R . .
C21 C 0.3103(2) 0.1792(2) 0.2307(2) 0.0339(7) Uani 1 1 d . . .
H21A H 0.2614 0.1457 0.2395 0.051 Uiso 1 1 calc R . .
H21B H 0.3332 0.2026 0.2853 0.051 Uiso 1 1 calc R . .
H21C H 0.3426 0.1247 0.2047 0.051 Uiso 1 1 calc R . .
C22 C 0.30048(16) 0.2778(2) 0.17390(18) 0.0232(6) Uani 1 1 d . . .
N30 N 0.36322(15) 0.8125(2) 0.14230(16) 0.0300(5) Uani 1 1 d . . .
C30 C 0.42038(17) 0.8489(2) 0.13188(18) 0.0284(6) Uani 1 1 d . . .
C31 C 0.4944(2) 0.8951(3) 0.1176(2) 0.0453(9) Uani 1 1 d . . .
H31C H 0.5116 0.8680 0.0636 0.068 Uiso 1 1 calc R . .
H31B H 0.5298 0.8720 0.1634 0.068 Uiso 1 1 calc R . .
H31A H 0.4914 0.9762 0.1162 0.068 Uiso 1 1 calc R . .
N40 N 0.36239(15) 0.4316(2) -0.04235(16) 0.0306(5) Uani 1 1 d . . .
C40 C 0.41822(17) 0.4293(2) -0.07335(18) 0.0279(6) Uani 1 1 d . . .
C41 C 0.49047(19) 0.4260(3) -0.1133(2) 0.0425(8) Uani 1 1 d . . .
H41C H 0.5069 0.5017 -0.1248 0.064 Uiso 1 1 calc R . .
H41B H 0.4851 0.3846 -0.1665 0.064 Uiso 1 1 calc R . .
H41A H 0.5276 0.3893 -0.0753 0.064 Uiso 1 1 calc R . .
Cl1 Cl 0.50125(4) 0.73770(7) 0.37100(5) 0.03577(18) Uani 1 1 d . . .
O11 O 0.45002(17) 0.7955(2) 0.4228(2) 0.0648(9) Uani 1 1 d . . .
O12 O 0.55748(16) 0.6817(3) 0.42390(19) 0.0623(8) Uani 1 1 d . . .
O13 O 0.46148(14) 0.6565(2) 0.32011(17) 0.0497(6) Uani 1 1 d . . .
O14 O 0.53688(15) 0.8147(2) 0.31692(19) 0.0547(7) Uani 1 1 d . . .
Cl2 Cl 0.07331(5) 0.25788(7) 0.16910(5) 0.0411(2) Uani 1 1 d . . .
O21 O 0.1301(2) 0.2137(4) 0.2233(2) 0.1039(16) Uani 1 1 d . . .
O22 O 0.0977(2) 0.3481(3) 0.1220(2) 0.0851(12) Uani 1 1 d . . .
O23 O 0.01016(18) 0.2895(3) 0.2164(2) 0.0709(9) Uani 1 1 d . . .
O24 O 0.0518(2) 0.1716(4) 0.1092(2) 0.0926(12) Uani 1 1 d . . .
N50 N 0.1362(2) -0.0552(4) -0.0730(3) 0.0687(11) Uani 1 1 d . . .
C50 C 0.1152(2) -0.0544(3) -0.1417(3) 0.0479(9) Uani 1 1 d . . .
C51 C 0.0893(3) -0.0542(4) -0.2298(3) 0.0638(12) Uani 1 1 d . . .
H51A H 0.1316 -0.0405 -0.2653 0.096 Uiso 1 1 calc R . .
H51B H 0.0518 0.0043 -0.2393 0.096 Uiso 1 1 calc R . .
H51C H 0.0669 -0.1263 -0.2443 0.096 Uiso 1 1 calc R . .

loop_
_atom_site_aniso_label
_atom_site_aniso_U_11
_atom_site_aniso_U_22
_atom_site_aniso_U_33
_atom_site_aniso_U_23
_atom_site_aniso_U_13
_atom_site_aniso_U_12
Cu1 0.02333(18) 0.01785(15) 0.01798(16) -0.00169(11) 0.00382(12) -0.00081(12)
Cu2 0.02192(17) 0.01788(15) 0.01641(16) -0.00116(11) 0.00232(12) -0.00052(12)
N1 0.0213(11) 0.0211(11) 0.0184(11) -0.0008(8) 0.0015(9) -0.0015(8)
N2 0.0222(11) 0.0197(10) 0.0187(11) -0.0020(8) 0.0014(9) 0.0009(9)
N3 0.0251(12) 0.0242(11) 0.0189(11) 0.0015(9) 0.0029(9) -0.0009(9)
N4 0.0257(12) 0.0206(11) 0.0175(11) -0.0053(8) 0.0084(9) -0.0037(9)
N5 0.0299(13) 0.0186(10) 0.0247(12) -0.0023(9) 0.0073(10) 0.0014(9)
N6 0.0229(11) 0.0178(10) 0.0183(11) -0.0001(8) 0.0037(9) 0.0006(8)
N7 0.0202(11) 0.0199(10) 0.0167(10) 0.0000(8) 0.0033(8) -0.0018(8)
N8 0.0221(12) 0.0263(11) 0.0245(12) 0.0007(9) 0.0029(9) 0.0003(9)
N9 0.0258(12) 0.0246(11) 0.0169(11) -0.0004(9) 0.0047(9) -0.0048(9)
N10 0.0257(12) 0.0183(10) 0.0239(12) -0.0016(9) 0.0037(9) 0.0011(9)
C3 0.0210(13) 0.0212(12) 0.0219(13) 0.0019(10) 0.0021(10) 0.0013(10)
C5 0.0199(13) 0.0235(12) 0.0192(13) -0.0008(10) 0.0022(10) -0.0016(10)
C6 0.0237(14) 0.0269(13) 0.0175(13) -0.0029(10) 0.0046(10) -0.0066(11)
C7 0.0374(17) 0.0329(15) 0.0185(14) -0.0012(11) 0.0023(12) -0.0074(13)
C8 0.0393(17) 0.0265(14) 0.0228(14) -0.0092(11) 0.0066(12) -0.0030(12)
C9 0.0398(17) 0.0206(13) 0.0292(15) -0.0081(11) 0.0129(13) -0.0060(12)
C10 0.0404(18) 0.0229(14) 0.0347(16) -0.0072(12) 0.0099(13) 0.0039(12)
C11 0.0302(16) 0.0325(15) 0.0356(17) 0.0024(13) 0.0080(13) 0.0088(12)
C12 0.0267(15) 0.0212(13) 0.0267(14) 0.0030(10) 0.0098(11) 0.0006(11)
C13 0.0250(14) 0.0220(13) 0.0204(13) 0.0030(10) 0.0043(11) -0.0011(10)
C15 0.0227(13) 0.0245(13) 0.0165(12) 0.0040(10) 0.0037(10) -0.0022(10)
C16 0.0226(14) 0.0297(14) 0.0164(12) 0.0001(10) 0.0050(10) -0.0060(11)
C17 0.0263(15) 0.0383(17) 0.0322(16) -0.0063(13) -0.0024(12) -0.0039(12)
C18 0.0382(17) 0.0252(14) 0.0240(14) -0.0052(11) 0.0005(12) -0.0059(12)
C19 0.0384(17) 0.0244(14) 0.0322(16) -0.0100(11) 0.0054(13) -0.0010(12)
C20 0.0381(17) 0.0178(13) 0.0335(16) -0.0054(11) 0.0039(13) 0.0014(11)
C21 0.0460(19) 0.0226(14) 0.0329(17) 0.0067(12) 0.0015(14) 0.0033(13)
C22 0.0236(14) 0.0205(13) 0.0258(14) 0.0028(10) 0.0043(11) 0.0028(10)
N30 0.0325(14) 0.0297(13) 0.0280(13) 0.0014(10) 0.0033(11) -0.0075(11)
C30 0.0336(17) 0.0280(14) 0.0235(14) -0.0013(11) 0.0015(12) -0.0037(12)
C31 0.0361(19) 0.053(2) 0.048(2) -0.0058(16) 0.0113(16) -0.0178(16)
N40 0.0322(14) 0.0335(13) 0.0265(13) -0.0031(10) 0.0070(11) -0.0018(10)
C40 0.0296(16) 0.0282(14) 0.0260(15) -0.0020(11) 0.0037(12) -0.0013(11)
C41 0.0344(18) 0.0441(19) 0.051(2) -0.0032(15) 0.0195(16) -0.0011(14)
Cl1 0.0295(4) 0.0403(4) 0.0380(4) -0.0018(3) 0.0069(3) -0.0090(3)
O11 0.0593(18) 0.0544(17) 0.084(2) -0.0287(15) 0.0366(16) -0.0181(14)
O12 0.0448(16) 0.086(2) 0.0551(17) 0.0245(16) -0.0076(13) -0.0108(15)
O13 0.0389(14) 0.0522(15) 0.0579(16) -0.0188(13) 0.0014(12) -0.0077(12)
O14 0.0439(15) 0.0551(16) 0.0663(18) 0.0207(14) 0.0159(13) -0.0054(12)
Cl2 0.0421(5) 0.0512(5) 0.0312(4) 0.0039(3) 0.0122(3) 0.0092(4)
O21 0.071(2) 0.190(5) 0.050(2) 0.044(2) -0.0005(17) 0.025(3)
O22 0.115(3) 0.065(2) 0.081(2) 0.0236(18) 0.059(2) 0.018(2)
O23 0.066(2) 0.073(2) 0.078(2) -0.0122(17) 0.0453(17) 0.0074(16)
O24 0.088(3) 0.103(3) 0.088(3) -0.048(2) 0.021(2) -0.008(2)
N50 0.041(2) 0.104(3) 0.061(2) 0.009(2) 0.0031(17) -0.015(2)
C50 0.0312(19) 0.050(2) 0.063(3) 0.0023(18) 0.0068(18) -0.0011(15)
C51 0.062(3) 0.070(3) 0.058(3) -0.001(2) -0.007(2) 0.008(2)

loop_
_atom_type_symbol
_atom_type_description
_atom_type_scat_dispersion_real
_atom_type_scat_dispersion_imag
_atom_type_scat_source
C C 0.0033 0.0016 'International Tables Vol C Tables 4.2.6.8 and 6.1.1.4'
H H 0.0000 0.0000 'International Tables Vol C Tables 4.2.6.8 and 6.1.1.4'
N N 0.0061 0.0033 'International Tables Vol C Tables 4.2.6.8 and 6.1.1.4'
O O 0.0106 0.0060 'International Tables Vol C Tables 4.2.6.8 and 6.1.1.4'
Cl Cl 0.1484 0.1585 'International Tables Vol C Tables 4.2.6.8 and 6.1.1.4'
Cu Cu 0.3201 1.2651 'International Tables Vol C Tables 4.2.6.8 and 6.1.1.4'

loop_
_geom_angle_atom_site_label_1
_geom_angle_atom_site_label_2
_geom_angle_atom_site_label_3
_geom_angle
_geom_angle_site_symmetry_1
_geom_angle_site_symmetry_3
_geom_angle_publ_flag
N1 Cu1 N6 92.93(9) . . ?
N1 Cu1 N4 80.20(9) . . ?
N6 Cu1 N4 152.76(9) . . ?
N1 Cu1 N5 153.28(9) . . ?
N6 Cu1 N5 80.11(9) . . ?
N4 Cu1 N5 94.20(9) . . ?
N1 Cu1 N30 101.74(10) . . ?
N6 Cu1 N30 107.01(9) . . ?
N4 Cu1 N30 100.21(9) . . ?
N5 Cu1 N30 104.97(10) . . ?
N2 Cu2 N7 91.93(9) . . ?
N2 Cu2 N9 153.52(9) . . ?
N7 Cu2 N9 80.39(9) . . ?
N2 Cu2 N10 80.69(9) . . ?
N7 Cu2 N10 152.54(9) . . ?
N9 Cu2 N10 94.48(9) . . ?
N2 Cu2 N40 102.60(9) . . ?
N7 Cu2 N40 104.82(9) . . ?
N9 Cu2 N40 103.85(9) . . ?
N10 Cu2 N40 102.60(9) . . ?
C5 N1 N2 106.1(2) . . ?
C5 N1 Cu1 113.43(17) . . ?
N2 N1 Cu1 133.32(17) . . ?
C3 N2 N1 105.9(2) . . ?
C3 N2 Cu2 113.16(18) . . ?
N1 N2 Cu2 134.45(17) . . ?
C3 N3 C5 100.8(2) . . ?
C6 N4 C8 120.6(2) . . ?
C6 N4 Cu1 116.91(17) . . ?
C8 N4 Cu1 122.45(18) . . ?
C12 N5 C10 121.7(2) . . ?
C12 N5 Cu1 116.46(18) . . ?
C10 N5 Cu1 121.55(19) . . ?
C13 N6 N7 105.6(2) . . ?
C13 N6 Cu1 113.33(17) . . ?
N7 N6 Cu1 132.61(17) . . ?
C15 N7 N6 106.1(2) . . ?
C15 N7 Cu2 112.78(17) . . ?
N6 N7 Cu2 134.53(17) . . ?
C15 N8 C13 100.6(2) . . ?
C16 N9 C18 121.5(2) . . ?
C16 N9 Cu2 115.87(18) . . ?
C18 N9 Cu2 121.70(18) . . ?
C22 N10 C20 122.2(2) . . ?
C22 N10 Cu2 115.59(18) . . ?
C20 N10 Cu2 122.14(18) . . ?
N2 C3 N3 113.7(2) . . ?
N2 C3 C22 115.3(2) . . ?
N3 C3 C22 130.4(2) . . ?
N1 C5 N3 113.5(2) . . ?
N1 C5 C6 115.8(2) . . ?
N3 C5 C6 129.8(2) . . ?
N4 C6 C5 112.0(2) . . ?
N4 C6 C7 126.6(2) . . ?
C5 C6 C7 121.3(2) . . ?
N4 C8 C9 110.9(2) . . ?
C10 C9 C8 116.5(2) . . ?
N5 C10 C9 111.1(2) . . ?
N5 C12 C13 112.1(2) . . ?
N5 C12 C11 126.6(3) . . ?
C13 C12 C11 121.2(3) . . ?
N6 C13 N8 114.0(2) . . ?
N6 C13 C12 116.0(2) . . ?
N8 C13 C12 128.9(3) . . ?
N7 C15 N8 113.7(2) . . ?
N7 C15 C16 115.6(2) . . ?
N8 C15 C16 130.1(2) . . ?
N9 C16 C15 113.2(2) . . ?
N9 C16 C17 126.3(3) . . ?
C15 C16 C17 120.4(2) . . ?
N9 C18 C19 111.4(2) . . ?
C20 C19 C18 115.7(2) . . ?
N10 C20 C19 111.6(2) . . ?
N10 C22 C3 113.6(2) . . ?
N10 C22 C21 126.4(3) . . ?
C3 C22 C21 120.0(2) . . ?
C30 N30 Cu1 168.0(3) . . ?
N30 C30 C31 179.3(4) . . ?
C40 N40 Cu2 168.9(3) . . ?
N40 C40 C41 179.8(4) . . ?
O14 Cl1 O13 109.22(18) . . ?
O14 Cl1 O11 109.97(18) . . ?
O13 Cl1 O11 109.75(16) . . ?
O14 Cl1 O12 109.36(17) . . ?
O13 Cl1 O12 108.62(18) . . ?
O11 Cl1 O12 109.9(2) . . ?
O22 Cl2 O21 112.6(3) . . ?
O22 Cl2 O23 110.2(2) . . ?
O21 Cl2 O23 110.3(2) . . ?
O22 Cl2 O24 106.8(2) . . ?
O21 Cl2 O24 106.8(3) . . ?
O23 Cl2 O24 110.0(2) . . ?
N50 C50 C51 179.2(5) . . ?

loop_
_geom_bond_atom_site_label_1
_geom_bond_atom_site_label_2
_geom_bond_distance
_geom_bond_site_symmetry_2
_geom_bond_publ_flag
Cu1 N1 1.965(2) . ?
Cu1 N6 1.971(2) . ?
Cu1 N4 1.998(2) . ?
Cu1 N5 2.019(2) . ?
Cu1 N30 2.188(3) . ?
Cu2 N2 1.963(2) . ?
Cu2 N7 1.971(2) . ?
Cu2 N9 2.005(2) . ?
Cu2 N10 2.005(2) . ?
Cu2 N40 2.226(3) . ?
N1 C5 1.339(3) . ?
N1 N2 1.343(3) . ?
N2 C3 1.339(3) . ?
N3 C3 1.349(3) . ?
N3 C5 1.350(3) . ?
N4 C6 1.295(4) . ?
N4 C8 1.481(3) . ?
N5 C12 1.295(4) . ?
N5 C10 1.481(3) . ?
N6 C13 1.338(4) . ?
N6 N7 1.349(3) . ?
N7 C15 1.342(4) . ?
N8 C15 1.349(4) . ?
N8 C13 1.354(4) . ?
N9 C16 1.287(4) . ?
N9 C18 1.476(3) . ?
N10 C22 1.282(4) . ?
N10 C20 1.473(3) . ?
C3 C22 1.476(4) . ?
C5 C6 1.474(4) . ?
C6 C7 1.499(4) . ?
C8 C9 1.523(4) . ?
C9 C10 1.523(5) . ?
C11 C12 1.494(4) . ?
C12 C13 1.487(4) . ?
C15 C16 1.475(4) . ?
C16 C17 1.497(4) . ?
C18 C19 1.528(4) . ?
C19 C20 1.519(4) . ?
C21 C22 1.497(4) . ?
N30 C30 1.133(4) . ?
C30 C31 1.466(4) . ?
N40 C40 1.136(4) . ?
C40 C41 1.468(4) . ?
Cl1 O14 1.435(3) . ?
Cl1 O13 1.435(3) . ?
Cl1 O11 1.440(3) . ?
Cl1 O12 1.446(3) . ?
Cl2 O22 1.402(3) . ?
Cl2 O21 1.403(3) . ?
Cl2 O23 1.438(3) . ?
Cl2 O24 1.448(4) . ?
N50 C50 1.134(5) . ?
C50 C51 1.449(6) . ?

loop_
_geom_torsion_atom_site_label_1
_geom_torsion_atom_site_label_2
_geom_torsion_atom_site_label_3
_geom_torsion_atom_site_label_4
_geom_torsion
_geom_torsion_site_symmetry_1
_geom_torsion_site_symmetry_2
_geom_torsion_site_symmetry_3
_geom_torsion_site_symmetry_4
_geom_torsion_publ_flag
N6 Cu1 N1 C5 -143.46(19) . . . . ?
N4 Cu1 N1 C5 9.99(18) . . . . ?
N5 Cu1 N1 C5 -69.8(3) . . . . ?
N30 Cu1 N1 C5 108.49(19) . . . . ?
N6 Cu1 N1 N2 2.0(2) . . . . ?
N4 Cu1 N1 N2 155.4(2) . . . . ?
N5 Cu1 N1 N2 75.7(3) . . . . ?
N30 Cu1 N1 N2 -106.1(2) . . . . ?
C5 N1 N2 C3 0.2(3) . . . . ?
Cu1 N1 N2 C3 -147.0(2) . . . . ?
C5 N1 N2 Cu2 148.6(2) . . . . ?
Cu1 N1 N2 Cu2 1.4(4) . . . . ?
N7 Cu2 N2 C3 142.32(19) . . . . ?
N9 Cu2 N2 C3 70.2(3) . . . . ?
N10 Cu2 N2 C3 -11.09(18) . . . . ?
N40 Cu2 N2 C3 -112.03(19) . . . . ?
N7 Cu2 N2 N1 -4.4(2) . . . . ?
N9 Cu2 N2 N1 -76.5(3) . . . . ?
N10 Cu2 N2 N1 -157.8(3) . . . . ?
N40 Cu2 N2 N1 101.2(2) . . . . ?
N1 Cu1 N4 C6 -3.5(2) . . . . ?
N6 Cu1 N4 C6 73.6(3) . . . . ?
N5 Cu1 N4 C6 150.1(2) . . . . ?
N30 Cu1 N4 C6 -103.8(2) . . . . ?
N1 Cu1 N4 C8 177.1(2) . . . . ?
N6 Cu1 N4 C8 -105.7(3) . . . . ?
N5 Cu1 N4 C8 -29.2(2) . . . . ?
N30 Cu1 N4 C8 76.8(2) . . . . ?
N1 Cu1 N5 C12 -69.3(3) . . . . ?
N6 Cu1 N5 C12 7.4(2) . . . . ?
N4 Cu1 N5 C12 -145.7(2) . . . . ?
N30 Cu1 N5 C12 112.5(2) . . . . ?
N1 Cu1 N5 C10 104.4(3) . . . . ?
N6 Cu1 N5 C10 -178.9(2) . . . . ?
N4 Cu1 N5 C10 27.9(2) . . . . ?
N30 Cu1 N5 C10 -73.8(2) . . . . ?
N1 Cu1 N6 C13 141.56(18) . . . . ?
N4 Cu1 N6 C13 67.4(3) . . . . ?
N5 Cu1 N6 C13 -12.46(18) . . . . ?
N30 Cu1 N6 C13 -115.22(18) . . . . ?
N1 Cu1 N6 N7 -1.0(2) . . . . ?
N4 Cu1 N6 N7 -75.2(3) . . . . ?
N5 Cu1 N6 N7 -155.0(2) . . . . ?
N30 Cu1 N6 N7 102.2(2) . . . . ?
C13 N6 N7 C15 0.1(3) . . . . ?
Cu1 N6 N7 C15 144.7(2) . . . . ?
C13 N6 N7 Cu2 -148.0(2) . . . . ?
Cu1 N6 N7 Cu2 -3.4(4) . . . . ?
N2 Cu2 N7 C15 -141.18(18) . . . . ?
N9 Cu2 N7 C15 13.33(17) . . . . ?
N10 Cu2 N7 C15 -67.8(3) . . . . ?
N40 Cu2 N7 C15 115.25(18) . . . . ?
N2 Cu2 N7 N6 5.4(2) . . . . ?
N9 Cu2 N7 N6 159.9(2) . . . . ?
N10 Cu2 N7 N6 78.8(3) . . . . ?
N40 Cu2 N7 N6 -98.2(2) . . . . ?
N2 Cu2 N9 C16 64.8(3) . . . . ?
N7 Cu2 N9 C16 -9.89(19) . . . . ?
N10 Cu2 N9 C16 142.91(19) . . . . ?
N40 Cu2 N9 C16 -112.92(19) . . . . ?
N2 Cu2 N9 C18 -104.2(3) . . . . ?
N7 Cu2 N9 C18 -178.9(2) . . . . ?
N10 Cu2 N9 C18 -26.1(2) . . . . ?
N40 Cu2 N9 C18 78.0(2) . . . . ?
N2 Cu2 N10 C22 6.0(2) . . . . ?
N7 Cu2 N10 C22 -70.0(3) . . . . ?
N9 Cu2 N10 C22 -147.8(2) . . . . ?
N40 Cu2 N10 C22 106.9(2) . . . . ?
N2 Cu2 N10 C20 -177.7(2) . . . . ?
N7 Cu2 N10 C20 106.2(3) . . . . ?
N9 Cu2 N10 C20 28.5(2) . . . . ?
N40 Cu2 N10 C20 -76.8(2) . . . . ?
N1 N2 C3 N3 -1.4(3) . . . . ?
Cu2 N2 C3 N3 -157.37(18) . . . . ?
N1 N2 C3 C22 170.4(2) . . . . ?
Cu2 N2 C3 C22 14.4(3) . . . . ?
C5 N3 C3 N2 1.9(3) . . . . ?
C5 N3 C3 C22 -168.3(3) . . . . ?
N2 N1 C5 N3 1.0(3) . . . . ?
Cu1 N1 C5 N3 155.62(19) . . . . ?
N2 N1 C5 C6 -169.3(2) . . . . ?
Cu1 N1 C5 C6 -14.7(3) . . . . ?
C3 N3 C5 N1 -1.8(3) . . . . ?
C3 N3 C5 C6 166.9(3) . . . . ?
C8 N4 C6 C5 176.3(2) . . . . ?
Cu1 N4 C6 C5 -3.1(3) . . . . ?
C8 N4 C6 C7 -0.6(4) . . . . ?
Cu1 N4 C6 C7 180.0(2) . . . . ?
N1 C5 C6 N4 11.8(3) . . . . ?
N3 C5 C6 N4 -156.7(3) . . . . ?
N1 C5 C6 C7 -171.1(2) . . . . ?
N3 C5 C6 C7 20.4(4) . . . . ?
C6 N4 C8 C9 171.6(2) . . . . ?
Cu1 N4 C8 C9 -9.1(3) . . . . ?
N4 C8 C9 C10 67.1(3) . . . . ?
C12 N5 C10 C9 -175.3(2) . . . . ?
Cu1 N5 C10 C9 11.3(3) . . . . ?
C8 C9 C10 N5 -68.4(3) . . . . ?
C10 N5 C12 C13 -174.8(2) . . . . ?
Cu1 N5 C12 C13 -1.1(3) . . . . ?
C10 N5 C12 C11 0.6(4) . . . . ?
Cu1 N5 C12 C11 174.2(2) . . . . ?
N7 N6 C13 N8 -1.1(3) . . . . ?
Cu1 N6 C13 N8 -153.41(18) . . . . ?
N7 N6 C13 C12 168.1(2) . . . . ?
Cu1 N6 C13 C12 15.8(3) . . . . ?
C15 N8 C13 N6 1.5(3) . . . . ?
C15 N8 C13 C12 -166.0(3) . . . . ?
N5 C12 C13 N6 -9.7(3) . . . . ?
C11 C12 C13 N6 174.7(2) . . . . ?
N5 C12 C13 N8 157.6(3) . . . . ?
C11 C12 C13 N8 -18.0(4) . . . . ?
N6 N7 C15 N8 0.9(3) . . . . ?
Cu2 N7 C15 N8 156.76(17) . . . . ?
N6 N7 C15 C16 -171.0(2) . . . . ?
Cu2 N7 C15 C16 -15.1(3) . . . . ?
C13 N8 C15 N7 -1.4(3) . . . . ?
C13 N8 C15 C16 168.9(3) . . . . ?
C18 N9 C16 C15 173.6(2) . . . . ?
Cu2 N9 C16 C15 4.5(3) . . . . ?
C18 N9 C16 C17 -2.8(4) . . . . ?
Cu2 N9 C16 C17 -171.8(2) . . . . ?
N7 C15 C16 N9 7.1(3) . . . . ?
N8 C15 C16 N9 -163.1(3) . . . . ?
N7 C15 C16 C17 -176.3(2) . . . . ?
N8 C15 C16 C17 13.4(4) . . . . ?
C16 N9 C18 C19 178.1(2) . . . . ?
Cu2 N9 C18 C19 -13.4(3) . . . . ?
N9 C18 C19 C20 69.0(3) . . . . ?
C22 N10 C20 C19 -174.5(3) . . . . ?
Cu2 N10 C20 C19 9.5(3) . . . . ?
C18 C19 C20 N10 -66.6(3) . . . . ?
C20 N10 C22 C3 -176.3(2) . . . . ?
Cu2 N10 C22 C3 0.0(3) . . . . ?
C20 N10 C22 C21 0.4(4) . . . . ?
Cu2 N10 C22 C21 176.7(2) . . . . ?
N2 C3 C22 N10 -9.6(4) . . . . ?
N3 C3 C22 N10 160.5(3) . . . . ?
N2 C3 C22 C21 173.5(3) . . . . ?
N3 C3 C22 C21 -16.4(4) . . . . ?
N1 Cu1 N30 C30 -16.1(12) . . . . ?
N6 Cu1 N30 C30 -112.8(12) . . . . ?
N4 Cu1 N30 C30 65.9(12) . . . . ?
N5 Cu1 N30 C30 163.1(12) . . . . ?
Cu1 N30 C30 C31 75(36) . . . . ?
N2 Cu2 N40 C40 34.9(13) . . . . ?
N7 Cu2 N40 C40 130.3(12) . . . . ?
N9 Cu2 N40 C40 -146.1(12) . . . . ?
N10 Cu2 N40 C40 -48.2(13) . . . . ?
Cu2 N40 C40 C41 48(100) . . . . ?
